data_4128682
loop_
_publ_author_name
'Maser, Leon'
'Schneider, Christian'
'Vondung, Lisa'
'Alig, Lukas'
'Langer, Robert'

_publ_section_title
;
 Quantifying the Donor Strength of Ligand-Stabilized Main Group Fragments.
;
_journal_issue 18
_journal_name_full 'Journal of the American Chemical Society'
_journal_page_first 7596
_journal_page_last 7604
_journal_paper_doi 10.1021/jacs.9b02598
_journal_volume 141
_journal_year 2019
_chemical_formula_moiety 'C32 H27 Cl Ir N O P2'
_chemical_formula_sum 'C32 H27 Cl Ir N O P2'
_chemical_formula_weight 731.13
_chemical_name_common lmcdp233
_space_group_crystal_system triclinic
_space_group_IT_number 1
_space_group_name_Hall 'P 1'
_space_group_name_H-M_alt 'P 1'
_atom_sites_solution_hydrogens geom
_atom_sites_solution_primary dual
_atom_sites_solution_secondary difmap
_audit_creation_method SHELXL-2018/3
_cell_angle_alpha 108.002(2)
_cell_angle_beta 92.021(2)
_cell_angle_gamma 109.2707(19)
_cell_formula_units_Z 4
_cell_length_a 15.2943(10)
_cell_length_b 16.0822(10)
_cell_length_c 17.6097(12)
_cell_measurement_reflns_used 9189
_cell_measurement_temperature 100(2)
_cell_measurement_theta_max 27.3376
_cell_measurement_theta_min 2.3886
_cell_volume 3842.8(4)
_computing_cell_refinement 'SAINT V8.38A (Bruker AXS Inc., 2017)'
_computing_data_collection 'APEX3 (Bruker AXS Inc., 2015)'
_computing_data_reduction 'SAINT V8.38A (Bruker AXS Inc., 2017)'
_computing_molecular_graphics 'DIAMOND (Crystal Impact)'
_computing_publication_material 'PLATON (Spek, 2003)'
_computing_structure_refinement 'SHELXL-2018/3 (Sheldrick, 2018)'
_computing_structure_solution 'XT V2014/1 (Bruker AXS Inc., 2014)'
_diffrn_ambient_temperature 100(2)
_diffrn_detector_area_resol_mean 7.9
_diffrn_measured_fraction_theta_full 0.999
_diffrn_measured_fraction_theta_max 0.999
_diffrn_measurement_device_type 'Bruker D8 QUEST area detector'
_diffrn_measurement_method '\w and \f scans'
_diffrn_radiation_type MoK\a
_diffrn_radiation_wavelength 0.71073
_diffrn_reflns_av_R_equivalents 0.0701
_diffrn_reflns_av_unetI/netI 0.0499
_diffrn_reflns_Laue_measured_fraction_full 0.999
_diffrn_reflns_Laue_measured_fraction_max 0.999
_diffrn_reflns_limit_h_max 18
_diffrn_reflns_limit_h_min -18
_diffrn_reflns_limit_k_max 19
_diffrn_reflns_limit_k_min -18
_diffrn_reflns_limit_l_max 21
_diffrn_reflns_limit_l_min -21
_diffrn_reflns_number 135821
_diffrn_reflns_point_group_measured_fraction_full 0.956
_diffrn_reflns_point_group_measured_fraction_max 0.955
_diffrn_reflns_theta_full 25.242
_diffrn_reflns_theta_max 25.500
_diffrn_reflns_theta_min 2.178
_diffrn_source 'microfocus sealed X-ray tube'
_exptl_absorpt_coefficient_mu 3.647
_exptl_absorpt_correction_T_max 0.81
_exptl_absorpt_correction_T_min 0.54
_exptl_absorpt_correction_type multi-scan
_exptl_absorpt_process_details ' '
_exptl_crystal_colour colourless
_exptl_crystal_density_diffrn 1.264
_exptl_crystal_density_method 'not measured'
_exptl_crystal_description needle
_exptl_crystal_F_000 1432
_exptl_crystal_size_max 0.42
_exptl_crystal_size_mid 0.17
_exptl_crystal_size_min 0.06
_refine_diff_density_max 3.173
_refine_diff_density_min -3.218
_refine_diff_density_rms 0.161
_refine_ls_abs_structure_details
; 
 Refined as an inversion twin. 
;
_refine_ls_abs_structure_Flack 0.147(10)
_refine_ls_extinction_method none
_refine_ls_goodness_of_fit_ref 1.046
_refine_ls_hydrogen_treatment constr
_refine_ls_matrix_type full
_refine_ls_number_parameters 1214
_refine_ls_number_reflns 27324
_refine_ls_number_restraints 1923
_refine_ls_restrained_S_all 1.033
_refine_ls_R_factor_all 0.0732
_refine_ls_R_factor_gt 0.0563
_refine_ls_shift/su_max 0.020
_refine_ls_shift/su_mean 0.000
_refine_ls_structure_factor_coef Fsqd
_refine_ls_weighting_details 'w=1/[\s^2^(Fo^2^)+(0.0552P)^2^+34.3434P] where P=(Fo^2^+2Fc^2^)/3'
_refine_ls_weighting_scheme calc
_refine_ls_wR_factor_gt 0.1310
_refine_ls_wR_factor_ref 0.1421
_reflns_Friedel_coverage 0.912
_reflns_Friedel_fraction_full 0.912
_reflns_Friedel_fraction_max 0.911
_reflns_number_gt 22938
_reflns_number_total 27324
_reflns_threshold_expression 'I > 2\s(I)'
_cod_data_source_file ja9b02598_si_003.cif
_cod_data_source_block lmcdp233_0m_sq_sq
_cod_depositor_comments
;
The following automatic conversions were performed:

data item '_exptl_absorpt_correction_type' value 'Multi-Scan' was
changed to 'multi-scan' in accordance with the
/home/data/users/saulius/crontab/automatic-downloads/current/ACS/lib/dictionaries/cif_core.dic
dictionary named 'cif_core.dic' version 2.4.2 last updated on
2011-04-26.

Automatic conversion script
Id: cif_fix_values 6909 2019-04-08 15:41:33Z antanas 
;
_cod_database_code 4128682
_shelx_shelxl_version_number 2018/3
_shelx_space_group_comment
; 
The symmetry employed for this shelxl refinement is uniquely defined 
by the following loop, which should always be used as a source of 
symmetry information in preference to the above space-group names. 
They are only intended as comments. 
;
_shelx_estimated_absorpt_t_min 0.310
_shelx_estimated_absorpt_t_max 0.811

loop_
_space_group_symop_operation_xyz
'x, y, z'

loop_
_atom_site_label
_atom_site_type_symbol
_atom_site_fract_x
_atom_site_fract_y
_atom_site_fract_z
_atom_site_U_iso_or_equiv
_atom_site_adp_type
_atom_site_occupancy
_atom_site_site_symmetry_order
_atom_site_calc_flag
_atom_site_refinement_flags_posn
_atom_site_refinement_flags_adp
_atom_site_refinement_flags_occupancy
_atom_site_disorder_assembly
_atom_site_disorder_group
Ir1 Ir 0.20999(5) 0.52111(5) 0.62412(5) 0.0530(3) Uani 1 1 d . . . . .
Ir2 Ir 0.72589(4) 0.53900(6) 0.93967(4) 0.0506(3) Uani 1 1 d . . . . .
Ir3 Ir 0.27642(4) -0.02201(4) 0.63879(4) 0.03368(18) Uani 1 1 d . . . . .
Ir4 Ir 0.74059(4) -0.06491(6) 0.30064(5) 0.0582(3) Uani 1 1 d . . . . .
Cl1 Cl 0.3281(3) 0.6417(4) 0.7468(4) 0.0687(16) Uani 1 1 d . . . . .
Cl2 Cl 0.8386(3) 0.6451(4) 0.8836(4) 0.0555(14) Uani 1 1 d . . . . .
Cl3 Cl 0.3801(3) 0.1315(3) 0.7369(2) 0.0331(8) Uani 1 1 d . . . . .
Cl4 Cl 0.6227(3) -0.1738(4) 0.3511(4) 0.0688(19) Uani 1 1 d . . . . .
P1 P 0.0911(3) 0.5082(3) 0.7022(3) 0.0371(12) Uani 1 1 d . . . . .
P2 P 0.3295(3) 0.4995(4) 0.5527(4) 0.0398(13) Uani 1 1 d . . . . .
P3 P 0.6004(3) 0.5070(4) 0.8450(3) 0.0387(12) Uani 1 1 d . . . . .
P4 P 0.8523(3) 0.5318(5) 1.0119(3) 0.0524(16) Uani 1 1 d . . . . .
P5 P 0.1469(3) -0.0139(3) 0.7014(3) 0.0311(11) Uani 1 1 d . . . . .
P6 P 0.3891(3) -0.0178(3) 0.5538(3) 0.0272(10) Uani 1 1 d . . . . .
P7 P 0.6142(4) -0.0557(6) 0.2300(3) 0.067(2) Uani 1 1 d . . . . .
P8 P 0.8623(3) -0.0393(4) 0.3963(3) 0.0404(13) Uani 1 1 d . . . . .
O1 O 0.1742(13) 0.6595(15) 0.5550(14) 0.087(6) Uani 1 1 d . U . . .
O2 O 0.3214(10) -0.1483(12) 0.7123(11) 0.059(4) Uani 1 1 d . U . . .
N1 N 0.2325(9) 0.4231(8) 0.6709(8) 0.022(3) Uani 1 1 d . U . . .
N101 N 0.7446(9) 0.4259(9) 0.8489(8) 0.028(3) Uani 1 1 d . U . . .
N201 N 0.2395(9) 0.0611(10) 0.5822(9) 0.028(3) Uani 1 1 d . U . . .
N301 N 0.7211(9) 0.0451(11) 0.3898(8) 0.033(3) Uani 1 1 d . U . . .
C2 C 0.3145(11) 0.4040(10) 0.6606(9) 0.022(3) Uani 1 1 d . U . . .
C3 C 0.3329(10) 0.3388(10) 0.6883(10) 0.024(3) Uani 1 1 d . U . . .
H3 H 0.386865 0.322939 0.677621 0.029 Uiso 1 1 calc R U . . .
C4 C 0.2698(11) 0.2975(11) 0.7320(10) 0.025(3) Uani 1 1 d . U . . .
H4 H 0.281025 0.252700 0.751784 0.031 Uiso 1 1 calc R U . . .
C5 C 0.1916(11) 0.3194(11) 0.7476(10) 0.027(3) Uani 1 1 d . U . . .
H5 H 0.150954 0.293906 0.780834 0.032 Uiso 1 1 calc R U . . .
C6 C 0.1734(11) 0.3811(11) 0.7126(11) 0.029(3) Uani 1 1 d . U . . .
C7 C 0.3862(12) 0.4577(13) 0.6180(12) 0.032(4) Uani 1 1 d . U . . .
H7A H 0.416684 0.416168 0.585394 0.038 Uiso 1 1 calc R U . . .
H7AB H 0.435357 0.511640 0.658843 0.038 Uiso 1 1 calc R U . . .
C8 C 0.0822(12) 0.3997(13) 0.7167(14) 0.043(5) Uani 1 1 d . U . . .
H8A H 0.062814 0.401216 0.770054 0.052 Uiso 1 1 calc R U . . .
H8AB H 0.032814 0.347396 0.674829 0.052 Uiso 1 1 calc R U . . .
C9 C 0.1145(9) 0.6024(8) 0.7957(7) 0.041(4) Uani 1 1 d G U . . .
C10 C 0.1249(9) 0.5915(8) 0.8704(9) 0.049(4) Uani 1 1 d G U . . .
H10 H 0.121334 0.532463 0.873221 0.059 Uiso 1 1 calc R U . . .
C11 C 0.1406(10) 0.6671(11) 0.9410(7) 0.067(5) Uani 1 1 d G U . . .
H11 H 0.147709 0.659671 0.992033 0.081 Uiso 1 1 calc R U . . .
C12 C 0.1458(12) 0.7535(9) 0.9368(8) 0.077(6) Uani 1 1 d G U . . .
H12 H 0.156556 0.805136 0.985072 0.093 Uiso 1 1 calc R U . . .
C13 C 0.1354(12) 0.7643(7) 0.8621(10) 0.075(6) Uani 1 1 d G U . . .
H13 H 0.139027 0.823394 0.859299 0.090 Uiso 1 1 calc R U . . .
C14 C 0.1198(10) 0.6888(9) 0.7915(8) 0.057(5) Uani 1 1 d G U . . .
H14 H 0.112651 0.696186 0.740486 0.069 Uiso 1 1 calc R U . . .
C15 C -0.0271(6) 0.4884(9) 0.6580(7) 0.032(3) Uani 1 1 d G U . . .
C16 C -0.0924(7) 0.5078(9) 0.7067(5) 0.038(4) Uani 1 1 d G U . . .
H16 H -0.075125 0.534337 0.763726 0.046 Uiso 1 1 calc R U . . .
C17 C -0.1831(6) 0.4884(9) 0.6719(7) 0.038(4) Uani 1 1 d G U . . .
H17 H -0.227783 0.501713 0.705223 0.046 Uiso 1 1 calc R U . . .
C18 C -0.2085(6) 0.4497(10) 0.5885(7) 0.048(4) Uani 1 1 d G U . . .
H18 H -0.270450 0.436406 0.564755 0.058 Uiso 1 1 calc R U . . .
C19 C -0.1431(9) 0.4302(10) 0.5398(5) 0.062(5) Uani 1 1 d G U . . .
H19 H -0.160459 0.403722 0.482789 0.075 Uiso 1 1 calc R U . . .
C20 C -0.0525(8) 0.4496(10) 0.5746(7) 0.044(4) Uani 1 1 d G U . . .
H20 H -0.007801 0.436345 0.541290 0.053 Uiso 1 1 calc R U . . .
C21 C 0.2959(10) 0.4135(9) 0.4513(7) 0.048(4) Uani 1 1 d G U . . .
C22 C 0.2332(11) 0.4233(11) 0.3987(10) 0.067(6) Uani 1 1 d G U . . .
H22 H 0.209023 0.472200 0.416745 0.081 Uiso 1 1 calc R U . . .
C23 C 0.2059(12) 0.3615(13) 0.3195(9) 0.088(7) Uani 1 1 d G U . . .
H23 H 0.163005 0.368218 0.283551 0.106 Uiso 1 1 calc R U . . .
C24 C 0.2412(12) 0.2899(11) 0.2931(7) 0.081(7) Uani 1 1 d G U . . .
H24 H 0.222540 0.247716 0.239006 0.097 Uiso 1 1 calc R U . . .
C25 C 0.3039(11) 0.2801(9) 0.3457(9) 0.063(5) Uani 1 1 d G U . . .
H25 H 0.328095 0.231195 0.327656 0.076 Uiso 1 1 calc R U . . .
C26 C 0.3313(9) 0.3419(10) 0.4249(8) 0.050(4) Uani 1 1 d G U . . .
H26 H 0.374115 0.335177 0.460851 0.060 Uiso 1 1 calc R U . . .
C27 C 0.4216(9) 0.5986(8) 0.5401(9) 0.047(4) Uani 1 1 d G U . . .
C28 C 0.4436(9) 0.6897(9) 0.5927(8) 0.055(5) Uani 1 1 d G U . . .
H28 H 0.409742 0.701936 0.636528 0.067 Uiso 1 1 calc R U . . .
C29 C 0.5150(10) 0.7629(7) 0.5814(9) 0.058(5) Uani 1 1 d G U . . .
H29 H 0.530053 0.825126 0.617364 0.069 Uiso 1 1 calc R U . . .
C30 C 0.5645(10) 0.7450(9) 0.5173(10) 0.072(6) Uani 1 1 d G U . . .
H30 H 0.613369 0.795001 0.509503 0.086 Uiso 1 1 calc R U . . .
C31 C 0.5425(11) 0.6539(10) 0.4646(9) 0.077(7) Uani 1 1 d G U . . .
H31 H 0.576374 0.641687 0.420806 0.092 Uiso 1 1 calc R U . . .
C32 C 0.4711(11) 0.5807(8) 0.4760(9) 0.065(5) Uani 1 1 d G U . . .
H32 H 0.456063 0.518496 0.439969 0.078 Uiso 1 1 calc R U . . .
C33 C 0.1895(14) 0.6106(17) 0.5861(15) 0.053(5) Uani 1 1 d . U . . .
C102 C 0.8285(11) 0.4118(13) 0.8576(11) 0.032(3) Uani 1 1 d . U . . .
C103 C 0.8420(11) 0.3365(13) 0.8040(11) 0.032(4) Uani 1 1 d . U . . .
H103 H 0.896172 0.321765 0.811805 0.038 Uiso 1 1 calc R U . . .
C104 C 0.7700(11) 0.2808(12) 0.7354(11) 0.031(3) Uani 1 1 d . U . . .
H104 H 0.778506 0.231973 0.692932 0.037 Uiso 1 1 calc R U . . .
C105 C 0.6883(11) 0.2993(11) 0.7320(10) 0.024(3) Uani 1 1 d . U . . .
H105 H 0.638094 0.259168 0.689300 0.029 Uiso 1 1 calc R U . . .
C106 C 0.6784(11) 0.3723(11) 0.7875(10) 0.026(3) Uani 1 1 d . U . . .
C107 C 0.9006(13) 0.4791(16) 0.9244(11) 0.040(4) Uani 1 1 d . U . . .
H10A H 0.941360 0.529149 0.906289 0.048 Uiso 1 1 calc R U . . .
H10B H 0.939891 0.447404 0.940427 0.048 Uiso 1 1 calc R U . . .
C108 C 0.5886(12) 0.3871(12) 0.7770(11) 0.033(4) Uani 1 1 d . U . . .
H10C H 0.537874 0.339204 0.790380 0.040 Uiso 1 1 calc R U . . .
H10D H 0.572119 0.380589 0.720107 0.040 Uiso 1 1 calc R U . . .
C109 C 0.4892(6) 0.4970(8) 0.8803(8) 0.041(4) Uani 1 1 d G U . . .
C110 C 0.4318(8) 0.5407(8) 0.8601(7) 0.044(4) Uani 1 1 d G U . . .
H110 H 0.452461 0.581068 0.829515 0.053 Uiso 1 1 calc R U . . .
C111 C 0.3441(7) 0.5254(9) 0.8845(8) 0.045(4) Uani 1 1 d G U . . .
H111 H 0.304881 0.555228 0.870686 0.054 Uiso 1 1 calc R U . . .
C112 C 0.3139(6) 0.4663(9) 0.9292(8) 0.057(5) Uani 1 1 d G U . . .
H112 H 0.253985 0.455843 0.945910 0.068 Uiso 1 1 calc R U . . .
C113 C 0.3713(9) 0.4226(9) 0.9494(8) 0.055(4) Uani 1 1 d G U . . .
H113 H 0.350669 0.382296 0.979964 0.066 Uiso 1 1 calc R U . . .
C114 C 0.4590(8) 0.4380(9) 0.9250(9) 0.055(5) Uani 1 1 d G U . . .
H114 H 0.498251 0.408134 0.938794 0.066 Uiso 1 1 calc R U . . .
C115 C 0.6199(8) 0.5867(8) 0.7861(8) 0.042(4) Uani 1 1 d G U . . .
C116 C 0.6179(8) 0.5567(7) 0.7028(8) 0.038(3) Uani 1 1 d G U . . .
H116 H 0.601773 0.491998 0.673270 0.046 Uiso 1 1 calc R U . . .
C117 C 0.6394(10) 0.6215(10) 0.6628(7) 0.054(4) Uani 1 1 d G U . . .
H117 H 0.638005 0.601002 0.605944 0.065 Uiso 1 1 calc R U . . .
C118 C 0.6629(10) 0.7162(8) 0.7061(10) 0.064(5) Uani 1 1 d G U . . .
H118 H 0.677636 0.760479 0.678744 0.076 Uiso 1 1 calc R U . . .
C119 C 0.6649(11) 0.7462(6) 0.7893(10) 0.076(6) Uani 1 1 d G U . . .
H119 H 0.681037 0.810953 0.818869 0.091 Uiso 1 1 calc R U . . .
C120 C 0.6434(11) 0.6815(9) 0.8293(7) 0.066(5) Uani 1 1 d G U . . .
H120 H 0.644805 0.701950 0.886196 0.079 Uiso 1 1 calc R U . . .
C121 C 0.9507(8) 0.6430(10) 1.0730(9) 0.062(5) Uani 1 1 d G U . . .
C122 C 0.9565(9) 0.7334(11) 1.0810(9) 0.076(6) Uani 1 1 d G U . . .
H122 H 0.906537 0.743306 1.055944 0.091 Uiso 1 1 calc R U . . .
C123 C 1.0354(11) 0.8095(9) 1.1255(10) 0.083(6) Uani 1 1 d G U . . .
H123 H 1.039308 0.871291 1.130919 0.099 Uiso 1 1 calc R U . . .
C124 C 1.1085(9) 0.7951(10) 1.1621(10) 0.081(6) Uani 1 1 d G U . . .
H124 H 1.162361 0.847012 1.192559 0.097 Uiso 1 1 calc R U . . .
C125 C 1.1027(9) 0.7046(12) 1.1542(10) 0.077(6) Uani 1 1 d G U . . .
H125 H 1.152642 0.694747 1.179227 0.092 Uiso 1 1 calc R U . . .
C126 C 1.0238(10) 0.6286(9) 1.1097(10) 0.068(6) Uani 1 1 d G U . . .
H126 H 1.019872 0.566760 1.104251 0.081 Uiso 1 1 calc R U . . .
C127 C 0.8252(12) 0.4606(13) 1.0727(9) 0.067(5) Uani 1 1 d G U . . .
C128 C 0.7696(13) 0.4803(14) 1.1315(11) 0.096(7) Uani 1 1 d G U . . .
H128 H 0.742380 0.526125 1.134056 0.116 Uiso 1 1 calc R U . . .
C129 C 0.7537(13) 0.4327(16) 1.1865(10) 0.099(8) Uani 1 1 d G U . . .
H129 H 0.715729 0.446153 1.226644 0.119 Uiso 1 1 calc R U . . .
C130 C 0.7935(15) 0.3656(15) 1.1827(11) 0.103(8) Uani 1 1 d G U . . .
H130 H 0.782723 0.333164 1.220283 0.124 Uiso 1 1 calc R U . . .
C131 C 0.8492(15) 0.3460(14) 1.1239(12) 0.097(7) Uani 1 1 d G U . . .
H131 H 0.876369 0.300146 1.121336 0.116 Uiso 1 1 calc R U . . .
C132 C 0.8650(12) 0.3935(14) 1.0689(9) 0.078(6) Uani 1 1 d G U . . .
H132 H 0.903021 0.380117 1.028747 0.094 Uiso 1 1 calc R U . . .
C202 C 0.3037(10) 0.1023(10) 0.5364(10) 0.022(3) Uani 1 1 d . U . . .
C203 C 0.2812(10) 0.1562(10) 0.4986(9) 0.021(3) Uani 1 1 d . U . . .
H203 H 0.321876 0.180559 0.464875 0.025 Uiso 1 1 calc R U . . .
C204 C 0.1981(11) 0.1766(11) 0.5087(10) 0.026(3) Uani 1 1 d . U . . .
H204 H 0.184177 0.217127 0.484825 0.031 Uiso 1 1 calc R U . . .
C205 C 0.1390(11) 0.1362(11) 0.5539(10) 0.027(3) Uani 1 1 d . U . . .
H205 H 0.082952 0.148871 0.562055 0.033 Uiso 1 1 calc R U . . .
C206 C 0.1600(10) 0.0767(10) 0.5882(10) 0.022(3) Uani 1 1 d . U . . .
C207 C 0.3918(11) 0.0880(11) 0.5287(10) 0.024(3) Uani 1 1 d . U . . .
H20A H 0.442935 0.143911 0.565565 0.029 Uiso 1 1 calc R U . . .
H20B H 0.404796 0.079938 0.472756 0.029 Uiso 1 1 calc R U . . .
C208 C 0.0919(10) 0.0262(12) 0.6329(12) 0.028(4) Uani 1 1 d . U . . .
H20C H 0.042316 -0.028524 0.593166 0.033 Uiso 1 1 calc R U . . .
H20D H 0.061557 0.068586 0.664372 0.033 Uiso 1 1 calc R U . . .
C209 C 0.0582(7) -0.1198(8) 0.7038(8) 0.038(4) Uani 1 1 d G U . . .
C210 C 0.0377(9) -0.2044(9) 0.6411(8) 0.053(4) Uani 1 1 d G U . . .
H210 H 0.074249 -0.208447 0.598571 0.063 Uiso 1 1 calc R U . . .
C211 C -0.0364(10) -0.2831(7) 0.6408(9) 0.067(5) Uani 1 1 d G U . . .
H211 H -0.050408 -0.340894 0.597945 0.081 Uiso 1 1 calc R U . . .
C212 C -0.0899(9) -0.2772(8) 0.7031(10) 0.068(5) Uani 1 1 d G U . . .
H212 H -0.140482 -0.330967 0.702806 0.082 Uiso 1 1 calc R U . . .
C213 C -0.0693(9) -0.1926(10) 0.7657(9) 0.066(5) Uani 1 1 d G U . . .
H213 H -0.105900 -0.188592 0.808294 0.079 Uiso 1 1 calc R U . . .
C214 C 0.0047(9) -0.1139(8) 0.7661(8) 0.054(5) Uani 1 1 d G U . . .
H214 H 0.018756 -0.056143 0.808922 0.065 Uiso 1 1 calc R U . . .
C215 C 0.1718(9) 0.0657(8) 0.8017(6) 0.038(4) Uani 1 1 d G U . . .
C216 C 0.2308(9) 0.0558(9) 0.8575(8) 0.052(4) Uani 1 1 d G U . . .
H216 H 0.258095 0.009151 0.840744 0.062 Uiso 1 1 calc R U . . .
C217 C 0.2499(9) 0.1142(10) 0.9377(7) 0.054(4) Uani 1 1 d G U . . .
H217 H 0.290276 0.107419 0.975779 0.064 Uiso 1 1 calc R U . . .
C218 C 0.2100(10) 0.1825(9) 0.9622(6) 0.060(5) Uani 1 1 d G U . . .
H218 H 0.223100 0.222349 1.016999 0.072 Uiso 1 1 calc R U . . .
C219 C 0.1510(9) 0.1924(8) 0.9064(8) 0.055(5) Uani 1 1 d G U . . .
H219 H 0.123744 0.239012 0.923184 0.066 Uiso 1 1 calc R U . . .
C220 C 0.1319(8) 0.1340(9) 0.8262(7) 0.036(3) Uani 1 1 d G U . . .
H220 H 0.091562 0.140744 0.788148 0.043 Uiso 1 1 calc R U . . .
C221 C 0.5057(5) -0.0035(8) 0.5922(6) 0.028(3) Uani 1 1 d G U . . .
C222 C 0.5382(7) 0.0298(9) 0.6746(6) 0.038(4) Uani 1 1 d G U . . .
H222 H 0.498318 0.045192 0.712402 0.046 Uiso 1 1 calc R U . . .
C223 C 0.6291(7) 0.0406(9) 0.7018(5) 0.044(4) Uani 1 1 d G U . . .
H223 H 0.651251 0.063314 0.758091 0.053 Uiso 1 1 calc R U . . .
C224 C 0.6874(6) 0.0180(9) 0.6465(6) 0.039(4) Uani 1 1 d G U . . .
H224 H 0.749527 0.025400 0.665069 0.047 Uiso 1 1 calc R U . . .
C225 C 0.6550(6) -0.0152(8) 0.5641(6) 0.031(3) Uani 1 1 d G U . . .
H225 H 0.694870 -0.030637 0.526358 0.037 Uiso 1 1 calc R U . . .
C226 C 0.5641(7) -0.0260(8) 0.5370(5) 0.026(3) Uani 1 1 d G U . . .
H226 H 0.541937 -0.048760 0.480669 0.032 Uiso 1 1 calc R U . . .
C227 C 0.3553(8) -0.1170(7) 0.4595(6) 0.033(3) Uani 1 1 d G U . . .
C228 C 0.3424(10) -0.2047(8) 0.4647(6) 0.049(4) Uani 1 1 d G U . . .
H228 H 0.347931 -0.211736 0.516061 0.059 Uiso 1 1 calc R U . . .
C229 C 0.3213(10) -0.2821(7) 0.3947(8) 0.059(5) Uani 1 1 d G U . . .
H229 H 0.312426 -0.342042 0.398191 0.070 Uiso 1 1 calc R U . . .
C230 C 0.3131(10) -0.2718(8) 0.3195(7) 0.055(4) Uani 1 1 d G U . . .
H230 H 0.298696 -0.324734 0.271657 0.066 Uiso 1 1 calc R U . . .
C231 C 0.3260(9) -0.1841(9) 0.3144(6) 0.051(4) Uani 1 1 d G U . . .
H231 H 0.320471 -0.177119 0.262991 0.061 Uiso 1 1 calc R U . . .
C232 C 0.3471(8) -0.1067(7) 0.3844(7) 0.039(4) Uani 1 1 d G U . . .
H232 H 0.355976 -0.046812 0.380859 0.046 Uiso 1 1 calc R U . . .
C233 C 0.3063(11) -0.0959(13) 0.6887(11) 0.030(4) Uani 1 1 d . U . . .
C302 C 0.7900(11) 0.1008(12) 0.4559(10) 0.025(3) Uani 1 1 d . U . . .
C303 C 0.7785(12) 0.1766(12) 0.5158(11) 0.032(3) Uani 1 1 d . U . . .
H303 H 0.824963 0.212438 0.562153 0.038 Uiso 1 1 calc R U . . .
C304 C 0.6991(13) 0.1988(13) 0.5069(12) 0.036(4) Uani 1 1 d . U . . .
H304 H 0.691891 0.252147 0.544445 0.043 Uiso 1 1 calc R U . . .
C305 C 0.6324(12) 0.1407(13) 0.4422(11) 0.033(4) Uani 1 1 d . U . . .
H305 H 0.576084 0.152614 0.436537 0.040 Uiso 1 1 calc R U . . .
C306 C 0.6422(11) 0.0655(14) 0.3845(11) 0.034(4) Uani 1 1 d . U . . .
C307 C 0.8808(11) 0.0806(12) 0.4579(10) 0.032(4) Uani 1 1 d . U . . .
H30A H 0.905060 0.091539 0.514398 0.038 Uiso 1 1 calc R U . . .
H30B H 0.928424 0.124135 0.437874 0.038 Uiso 1 1 calc R U . . .
C308 C 0.5651(13) -0.0024(16) 0.3154(11) 0.043(5) Uani 1 1 d . U . . .
H30C H 0.528167 0.031328 0.299148 0.051 Uiso 1 1 calc R U . . .
H30D H 0.522364 -0.051648 0.333231 0.051 Uiso 1 1 calc R U . . .
C309 C 0.6412(14) 0.0270(15) 0.1707(10) 0.077(6) Uani 1 1 d G U . . .
C310 C 0.6041(13) 0.0974(16) 0.1829(10) 0.093(7) Uani 1 1 d G U . . .
H310 H 0.569091 0.109259 0.225908 0.112 Uiso 1 1 calc R U . . .
C311 C 0.6182(15) 0.1505(14) 0.1323(13) 0.097(7) Uani 1 1 d G U . . .
H311 H 0.592874 0.198592 0.140674 0.117 Uiso 1 1 calc R U . . .
C312 C 0.6694(15) 0.1331(15) 0.0694(12) 0.105(8) Uani 1 1 d G U . . .
H312 H 0.679101 0.169402 0.034819 0.126 Uiso 1 1 calc R U . . .
C313 C 0.7065(14) 0.0627(17) 0.0572(10) 0.105(8) Uani 1 1 d G U . . .
H313 H 0.741547 0.050878 0.014196 0.125 Uiso 1 1 calc R U . . .
C314 C 0.6924(15) 0.0097(14) 0.1078(12) 0.112(9) Uani 1 1 d G U . . .
H314 H 0.717766 -0.038456 0.099429 0.135 Uiso 1 1 calc R U . . .
C315 C 0.5174(8) -0.1481(11) 0.1663(9) 0.057(5) Uani 1 1 d G U . . .
C316 C 0.4393(10) -0.1325(10) 0.1404(11) 0.079(6) Uani 1 1 d G U . . .
H316 H 0.437717 -0.070929 0.157532 0.095 Uiso 1 1 calc R U . . .
C317 C 0.3634(10) -0.2069(13) 0.0893(11) 0.082(7) Uani 1 1 d G U . . .
H317 H 0.309956 -0.196162 0.071558 0.098 Uiso 1 1 calc R U . . .
C318 C 0.3656(11) -0.2969(11) 0.0642(12) 0.106(8) Uani 1 1 d G U . . .
H318 H 0.313763 -0.347746 0.029263 0.127 Uiso 1 1 calc R U . . .
C319 C 0.4438(14) -0.3126(10) 0.0901(13) 0.118(9) Uani 1 1 d G U . . .
H319 H 0.445331 -0.374100 0.072941 0.142 Uiso 1 1 calc R U . . .
C320 C 0.5197(11) -0.2382(13) 0.1412(11) 0.104(8) Uani 1 1 d G U . . .
H320 H 0.573093 -0.248868 0.158915 0.125 Uiso 1 1 calc R U . . .
C321 C 0.9778(6) -0.0324(9) 0.3669(8) 0.048(4) Uani 1 1 d G U . . .
C322 C 1.0146(8) 0.0234(9) 0.3207(8) 0.050(4) Uani 1 1 d G U . . .
H322 H 0.978399 0.053138 0.302092 0.060 Uiso 1 1 calc R U . . .
C323 C 1.1045(9) 0.0357(9) 0.3019(8) 0.061(5) Uani 1 1 d G U . . .
H323 H 1.129718 0.073902 0.270389 0.073 Uiso 1 1 calc R U . . .
C324 C 1.1575(6) -0.0077(10) 0.3292(8) 0.053(4) Uani 1 1 d G U . . .
H324 H 1.218977 0.000692 0.316316 0.063 Uiso 1 1 calc R U . . .
C325 C 1.1207(8) -0.0636(9) 0.3753(8) 0.058(4) Uani 1 1 d G U . . .
H325 H 1.156917 -0.093283 0.393947 0.070 Uiso 1 1 calc R U . . .
C326 C 1.0308(9) -0.0759(9) 0.3941(8) 0.051(4) Uani 1 1 d G U . . .
H326 H 1.005597 -0.114049 0.425651 0.061 Uiso 1 1 calc R U . . .
C327 C 0.8389(9) -0.1158(9) 0.4520(8) 0.049(4) Uani 1 1 d G U . . .
C328 C 0.8097(11) -0.2110(10) 0.4081(7) 0.071(5) Uani 1 1 d G U . . .
H328 H 0.800611 -0.231839 0.350723 0.085 Uiso 1 1 calc R U . . .
C329 C 0.7939(12) -0.2755(7) 0.4481(11) 0.085(6) Uani 1 1 d G U . . .
H329 H 0.773999 -0.340555 0.418080 0.102 Uiso 1 1 calc R U . . .
C330 C 0.8073(12) -0.2450(10) 0.5321(11) 0.082(6) Uani 1 1 d G U . . .
H330 H 0.796484 -0.289110 0.559405 0.098 Uiso 1 1 calc R U . . .
C331 C 0.8365(11) -0.1498(11) 0.5760(8) 0.059(5) Uani 1 1 d G U . . .
H331 H 0.845580 -0.128950 0.633375 0.071 Uiso 1 1 calc R U . . .
C332 C 0.8523(9) -0.0853(8) 0.5360(8) 0.049(4) Uani 1 1 d G U . . .
H332 H 0.872192 -0.020233 0.566020 0.059 Uiso 1 1 calc R U . . .
O101 O 0.681(2) 0.708(2) 1.0427(18) 0.058(8) Uani 0.5 1 d . U P A 1
O401 O 0.805(3) -0.174(3) 0.160(3) 0.087(12) Uani 0.5 1 d . U P B 1
C100 C 0.701(3) 0.651(3) 1.003(2) 0.035(8) Uani 0.5 1 d . U P A 1
C400 C 0.774(3) -0.125(3) 0.215(3) 0.054(10) Uani 0.5 1 d . U P B 1
O301 O 0.666(2) 0.657(2) 1.074(2) 0.072(11) Uani 0.5 1 d . U P A 2
O402 O 0.786(2) -0.233(3) 0.192(2) 0.065(9) Uani 0.5 1 d . U P B 2
C300 C 0.687(2) 0.614(3) 1.024(2) 0.034(8) Uani 0.5 1 d . U P A 2
C402 C 0.766(3) -0.172(3) 0.231(2) 0.043(9) Uani 0.5 1 d . U P B 2

loop_
_atom_site_aniso_label
_atom_site_aniso_U_11
_atom_site_aniso_U_22
_atom_site_aniso_U_33
_atom_site_aniso_U_23
_atom_site_aniso_U_13
_atom_site_aniso_U_12
Ir1 0.0332(4) 0.0642(5) 0.1050(7) 0.0617(5) 0.0394(4) 0.0384(4)
Ir2 0.0158(3) 0.0731(6) 0.0424(4) -0.0088(4) 0.0023(3) 0.0171(3)
Ir3 0.0235(3) 0.0400(4) 0.0583(4) 0.0329(3) 0.0168(3) 0.0213(3)
Ir4 0.0192(3) 0.0944(7) 0.0369(4) -0.0156(4) -0.0015(3) 0.0260(4)
Cl1 0.041(3) 0.042(3) 0.121(5) 0.022(3) 0.011(3) 0.016(2)
Cl2 0.026(2) 0.044(3) 0.079(4) 0.001(3) 0.005(2) 0.011(2)
Cl3 0.0267(18) 0.036(2) 0.040(2) 0.0129(17) 0.0026(16) 0.0171(16)
Cl4 0.023(2) 0.053(3) 0.097(5) -0.019(3) -0.009(3) 0.015(2)
P1 0.0171(19) 0.035(3) 0.068(3) 0.023(2) 0.011(2) 0.0145(19)
P2 0.024(2) 0.048(3) 0.073(4) 0.043(3) 0.018(2) 0.022(2)
P3 0.0160(19) 0.042(3) 0.048(3) 0.002(2) -0.001(2) 0.0119(19)
P4 0.018(2) 0.094(4) 0.028(3) 0.002(3) 0.006(2) 0.016(3)
P5 0.019(2) 0.031(2) 0.055(3) 0.028(2) 0.015(2) 0.0113(18)
P6 0.0180(19) 0.026(2) 0.040(2) 0.011(2) 0.0050(18) 0.0104(17)
P7 0.025(3) 0.129(6) 0.034(3) 0.013(3) -0.001(2) 0.024(3)
P8 0.0127(19) 0.046(3) 0.046(3) -0.009(2) -0.0008(19) 0.0121(19)
O1 0.074(11) 0.103(13) 0.156(16) 0.100(12) 0.056(11) 0.066(10)
O2 0.043(7) 0.064(9) 0.099(11) 0.054(8) 0.019(8) 0.031(7)
N1 0.017(5) 0.013(5) 0.040(7) 0.011(5) -0.001(4) 0.008(4)
N101 0.018(5) 0.029(6) 0.033(6) 0.005(5) 0.010(4) 0.010(5)
N201 0.014(5) 0.031(7) 0.043(7) 0.017(6) 0.012(5) 0.010(5)
N301 0.018(5) 0.055(8) 0.029(6) 0.014(5) 0.001(4) 0.017(5)
C2 0.023(6) 0.016(6) 0.021(7) -0.006(5) -0.002(5) 0.011(5)
C3 0.013(6) 0.017(6) 0.036(8) 0.004(5) -0.006(5) 0.004(5)
C4 0.023(6) 0.025(7) 0.030(7) 0.009(6) -0.003(5) 0.011(5)
C5 0.027(6) 0.022(7) 0.035(8) 0.009(6) 0.002(6) 0.013(5)
C6 0.020(6) 0.020(7) 0.048(9) 0.015(6) 0.005(6) 0.008(5)
C7 0.021(7) 0.033(8) 0.052(9) 0.016(6) 0.017(6) 0.020(6)
C8 0.023(7) 0.033(9) 0.073(11) 0.012(8) -0.001(7) 0.017(6)
C9 0.017(7) 0.036(7) 0.063(8) 0.012(7) 0.001(7) 0.006(6)
C10 0.019(7) 0.057(8) 0.070(8) 0.023(6) 0.006(7) 0.009(7)
C11 0.034(9) 0.073(9) 0.071(8) 0.009(7) -0.011(9) 0.006(8)
C12 0.063(12) 0.072(9) 0.083(9) 0.005(8) 0.015(10) 0.025(10)
C13 0.070(12) 0.043(8) 0.090(10) 0.003(7) -0.002(10) 0.011(9)
C14 0.048(10) 0.039(8) 0.076(9) 0.013(6) -0.004(9) 0.013(8)
C15 0.026(7) 0.025(8) 0.055(7) 0.019(7) 0.011(6) 0.015(6)
C16 0.019(6) 0.048(9) 0.055(8) 0.023(7) 0.011(5) 0.017(6)
C17 0.020(6) 0.034(8) 0.067(7) 0.023(7) 0.008(6) 0.013(6)
C18 0.030(7) 0.046(9) 0.067(8) 0.027(8) -0.001(6) 0.006(7)
C19 0.042(8) 0.070(12) 0.063(9) 0.017(9) -0.002(6) 0.011(8)
C20 0.038(7) 0.036(9) 0.054(7) 0.007(7) 0.007(6) 0.014(7)
C21 0.040(9) 0.057(9) 0.068(9) 0.044(7) 0.010(7) 0.020(7)
C22 0.054(10) 0.078(11) 0.083(10) 0.040(8) -0.002(8) 0.030(9)
C23 0.096(14) 0.097(13) 0.082(10) 0.039(9) -0.009(10) 0.043(11)
C24 0.087(13) 0.086(12) 0.074(10) 0.034(9) -0.005(9) 0.031(10)
C25 0.062(11) 0.061(10) 0.073(9) 0.035(7) 0.006(8) 0.018(8)
C26 0.048(9) 0.041(8) 0.072(8) 0.039(7) 0.001(8) 0.011(7)
C27 0.035(8) 0.042(7) 0.077(10) 0.036(7) 0.010(7) 0.016(7)
C28 0.051(9) 0.045(7) 0.092(11) 0.040(7) 0.016(8) 0.029(7)
C29 0.061(10) 0.038(8) 0.091(11) 0.036(8) 0.013(8) 0.025(7)
C30 0.064(11) 0.062(8) 0.097(12) 0.042(8) 0.022(9) 0.017(8)
C31 0.070(12) 0.070(9) 0.091(12) 0.035(8) 0.037(10) 0.016(8)
C32 0.055(10) 0.060(9) 0.090(11) 0.040(8) 0.028(9) 0.017(7)
C33 0.038(9) 0.067(11) 0.087(12) 0.049(9) 0.031(9) 0.037(8)
C102 0.017(6) 0.046(8) 0.034(7) 0.016(5) 0.008(5) 0.012(6)
C103 0.018(6) 0.041(8) 0.041(7) 0.015(6) 0.014(5) 0.015(6)
C104 0.024(6) 0.033(8) 0.039(7) 0.013(6) 0.017(5) 0.013(5)
C105 0.020(6) 0.024(6) 0.026(7) 0.008(5) 0.001(5) 0.004(5)
C106 0.018(6) 0.030(7) 0.029(6) 0.010(5) 0.008(5) 0.008(5)
C107 0.028(7) 0.066(10) 0.033(8) 0.012(6) 0.004(6) 0.029(7)
C108 0.031(7) 0.035(8) 0.040(9) 0.012(7) 0.011(6) 0.019(6)
C109 0.016(6) 0.034(8) 0.062(10) -0.001(6) 0.002(6) 0.011(6)
C110 0.029(7) 0.050(9) 0.043(9) -0.007(6) -0.001(6) 0.024(7)
C111 0.023(6) 0.046(9) 0.046(9) -0.018(6) -0.008(6) 0.019(6)
C112 0.030(8) 0.056(10) 0.068(11) -0.003(7) 0.004(7) 0.017(7)
C113 0.033(7) 0.052(10) 0.069(11) 0.007(8) 0.012(7) 0.013(7)
C114 0.036(8) 0.057(10) 0.073(11) 0.016(8) 0.018(8) 0.021(7)
C115 0.017(7) 0.038(7) 0.065(7) 0.009(6) -0.001(7) 0.012(6)
C116 0.018(7) 0.030(7) 0.071(8) 0.014(6) 0.009(7) 0.016(6)
C117 0.034(9) 0.052(8) 0.086(10) 0.034(7) 0.011(8) 0.018(7)
C118 0.035(9) 0.046(7) 0.116(10) 0.032(8) 0.004(9) 0.017(7)
C119 0.062(12) 0.052(9) 0.113(10) 0.022(8) 0.003(10) 0.028(9)
C120 0.060(11) 0.047(8) 0.085(10) 0.004(6) -0.004(9) 0.030(8)
C121 0.040(9) 0.088(9) 0.045(10) 0.000(8) -0.007(7) 0.029(8)
C122 0.057(9) 0.085(9) 0.068(11) -0.013(9) -0.003(8) 0.040(8)
C123 0.066(10) 0.087(10) 0.081(13) 0.005(10) -0.006(9) 0.033(8)
C124 0.058(10) 0.093(9) 0.070(12) -0.007(9) -0.006(8) 0.034(9)
C125 0.054(10) 0.102(10) 0.063(12) 0.026(10) -0.019(9) 0.018(8)
C126 0.041(9) 0.095(10) 0.058(11) 0.025(9) -0.012(8) 0.016(7)
C127 0.038(9) 0.106(13) 0.035(9) 0.012(8) -0.002(7) 0.010(9)
C128 0.105(15) 0.128(15) 0.058(11) 0.034(10) 0.034(10) 0.038(11)
C129 0.084(14) 0.125(15) 0.071(12) 0.037(10) 0.028(10) 0.010(10)
C130 0.097(15) 0.142(15) 0.066(12) 0.052(11) 0.024(10) 0.020(11)
C131 0.093(14) 0.119(15) 0.077(12) 0.046(10) 0.026(10) 0.023(11)
C132 0.065(12) 0.096(13) 0.061(11) 0.028(9) 0.017(9) 0.011(9)
C202 0.014(5) 0.017(6) 0.027(7) 0.002(5) 0.003(5) 0.001(5)
C203 0.015(6) 0.020(7) 0.022(7) 0.004(5) 0.001(5) 0.003(5)
C204 0.024(6) 0.028(7) 0.024(7) 0.004(5) 0.001(5) 0.011(5)
C205 0.022(6) 0.022(7) 0.039(8) 0.007(6) 0.008(6) 0.012(5)
C206 0.012(5) 0.016(6) 0.032(7) 0.001(5) 0.001(5) 0.002(5)
C207 0.025(6) 0.031(8) 0.025(7) 0.019(6) 0.016(6) 0.013(6)
C208 0.008(6) 0.027(7) 0.054(9) 0.020(6) 0.006(6) 0.007(6)
C209 0.024(7) 0.043(7) 0.061(9) 0.031(6) 0.007(6) 0.016(6)
C210 0.040(8) 0.045(8) 0.082(10) 0.023(7) 0.008(8) 0.026(6)
C211 0.051(9) 0.052(8) 0.100(11) 0.027(8) 0.003(8) 0.018(7)
C212 0.050(10) 0.054(8) 0.115(12) 0.050(8) 0.017(8) 0.018(7)
C213 0.044(9) 0.064(9) 0.105(11) 0.051(7) 0.028(9) 0.017(7)
C214 0.042(9) 0.054(8) 0.078(10) 0.041(7) 0.026(8) 0.012(6)
C215 0.026(7) 0.041(8) 0.054(8) 0.029(7) 0.008(6) 0.007(6)
C216 0.047(9) 0.063(10) 0.059(8) 0.036(7) 0.009(7) 0.023(8)
C217 0.040(9) 0.070(10) 0.057(7) 0.035(7) 0.005(7) 0.015(7)
C218 0.058(10) 0.066(10) 0.058(8) 0.027(8) 0.000(7) 0.018(8)
C219 0.058(10) 0.057(10) 0.054(8) 0.025(7) 0.003(7) 0.021(8)
C220 0.027(7) 0.032(7) 0.050(7) 0.025(6) 0.004(6) 0.003(6)
C221 0.019(6) 0.020(7) 0.049(7) 0.019(6) 0.005(5) 0.007(6)
C222 0.026(6) 0.032(8) 0.051(7) 0.004(7) -0.004(6) 0.015(6)
C223 0.027(7) 0.056(10) 0.045(7) 0.017(7) -0.004(5) 0.010(7)
C224 0.023(7) 0.046(9) 0.056(7) 0.027(7) 0.003(5) 0.013(6)
C225 0.018(6) 0.033(8) 0.053(7) 0.029(7) 0.009(5) 0.009(6)
C226 0.021(6) 0.027(7) 0.041(7) 0.025(6) 0.004(5) 0.009(6)
C227 0.018(7) 0.034(7) 0.048(7) 0.014(6) -0.001(6) 0.010(6)
C228 0.047(9) 0.042(7) 0.056(8) 0.018(6) -0.012(8) 0.013(7)
C229 0.054(10) 0.047(8) 0.065(8) 0.012(6) -0.014(8) 0.015(8)
C230 0.041(9) 0.058(8) 0.056(7) 0.010(7) -0.004(8) 0.015(8)
C231 0.031(8) 0.060(8) 0.052(7) 0.009(6) -0.006(7) 0.013(7)
C232 0.018(7) 0.048(7) 0.048(7) 0.018(6) 0.001(6) 0.009(7)
C233 0.018(7) 0.039(8) 0.045(8) 0.020(7) 0.008(6) 0.017(6)
C302 0.020(6) 0.039(7) 0.023(6) 0.015(5) 0.005(5) 0.013(5)
C303 0.024(6) 0.034(7) 0.039(7) 0.013(6) 0.008(6) 0.012(6)
C304 0.032(7) 0.037(8) 0.044(8) 0.015(6) 0.005(6) 0.019(6)
C305 0.027(7) 0.039(8) 0.041(7) 0.020(5) 0.003(6) 0.016(6)
C306 0.019(6) 0.051(8) 0.035(7) 0.015(6) 0.000(5) 0.014(6)
C307 0.021(6) 0.040(8) 0.029(8) 0.001(6) -0.001(6) 0.014(6)
C308 0.029(7) 0.068(10) 0.030(7) 0.024(7) -0.005(6) 0.010(7)
C309 0.051(11) 0.113(13) 0.051(10) 0.029(10) 0.000(8) 0.010(9)
C310 0.079(14) 0.113(14) 0.081(12) 0.041(10) 0.013(10) 0.019(10)
C311 0.086(14) 0.115(14) 0.083(13) 0.042(10) 0.017(10) 0.017(11)
C312 0.081(14) 0.136(15) 0.084(13) 0.041(11) 0.016(10) 0.019(11)
C313 0.095(15) 0.133(15) 0.076(13) 0.041(11) 0.028(11) 0.023(11)
C314 0.126(17) 0.122(15) 0.078(13) 0.036(11) 0.043(12) 0.026(12)
C315 0.033(8) 0.094(10) 0.034(8) -0.001(8) 0.016(6) 0.029(8)
C316 0.044(9) 0.101(11) 0.082(13) 0.019(10) 0.001(8) 0.027(8)
C317 0.053(10) 0.104(11) 0.070(12) 0.001(9) -0.003(8) 0.034(9)
C318 0.090(12) 0.111(11) 0.093(15) -0.012(10) -0.013(10) 0.052(11)
C319 0.100(13) 0.107(12) 0.122(16) -0.016(11) -0.019(11) 0.058(10)
C320 0.083(12) 0.109(11) 0.101(15) -0.011(10) -0.008(10) 0.055(10)
C321 0.029(7) 0.044(9) 0.055(10) -0.009(7) 0.000(7) 0.015(6)
C322 0.034(7) 0.054(9) 0.048(9) -0.007(6) 0.001(7) 0.021(7)
C323 0.044(8) 0.056(10) 0.067(11) -0.001(8) 0.013(8) 0.019(7)
C324 0.019(7) 0.062(10) 0.047(9) -0.017(7) -0.002(6) 0.011(6)
C325 0.039(8) 0.059(10) 0.054(10) -0.012(7) -0.001(7) 0.020(7)
C326 0.040(7) 0.050(9) 0.050(9) -0.007(7) 0.004(7) 0.022(7)
C327 0.025(8) 0.054(8) 0.064(8) 0.007(7) 0.001(7) 0.022(7)
C328 0.048(10) 0.057(8) 0.087(10) 0.000(7) 0.001(9) 0.018(8)
C329 0.072(13) 0.064(10) 0.115(10) 0.017(8) 0.010(11) 0.033(10)
C330 0.067(13) 0.061(8) 0.119(10) 0.032(9) 0.019(11) 0.024(9)
C331 0.037(9) 0.062(8) 0.087(10) 0.031(7) 0.005(9) 0.022(8)
C332 0.028(8) 0.049(8) 0.069(8) 0.015(6) 0.005(8) 0.018(7)
O101 0.064(17) 0.055(15) 0.035(13) -0.019(11) 0.003(12) 0.031(14)
O401 0.06(2) 0.09(2) 0.082(19) -0.003(17) 0.005(16) 0.032(17)
C100 0.035(14) 0.031(13) 0.034(14) 0.002(9) 0.015(11) 0.012(11)
C400 0.050(16) 0.049(16) 0.063(16) 0.024(12) 0.006(12) 0.014(13)
O301 0.059(18) 0.053(17) 0.087(18) -0.012(14) 0.039(15) 0.027(14)
O402 0.044(15) 0.082(17) 0.061(17) -0.009(14) 0.000(13) 0.042(14)
C300 0.018(12) 0.033(14) 0.043(13) -0.003(10) 0.003(10) 0.014(11)
C402 0.031(14) 0.056(15) 0.039(14) 0.004(11) -0.002(11) 0.024(12)

loop_
_atom_type_symbol
_atom_type_description
_atom_type_scat_dispersion_real
_atom_type_scat_dispersion_imag
_atom_type_scat_source
C C 0.0033 0.0016 'International Tables Vol C Tables 4.2.6.8 and 6.1.1.4'
H H 0.0000 0.0000 'International Tables Vol C Tables 4.2.6.8 and 6.1.1.4'
Cl Cl 0.1484 0.1585 'International Tables Vol C Tables 4.2.6.8 and 6.1.1.4'
N N 0.0061 0.0033 'International Tables Vol C Tables 4.2.6.8 and 6.1.1.4'
O O 0.0106 0.0060 'International Tables Vol C Tables 4.2.6.8 and 6.1.1.4'
P P 0.1023 0.0942 'International Tables Vol C Tables 4.2.6.8 and 6.1.1.4'
Ir Ir -1.4442 7.9887 'International Tables Vol C Tables 4.2.6.8 and 6.1.1.4'

loop_
_geom_angle_atom_site_label_1
_geom_angle_atom_site_label_2
_geom_angle_atom_site_label_3
_geom_angle
C33 Ir1 N1 178.0(8)
C33 Ir1 P1 96.5(6)
N1 Ir1 P1 82.1(4)
C33 Ir1 P2 98.2(6)
N1 Ir1 P2 83.3(4)
P1 Ir1 P2 164.97(18)
C33 Ir1 Cl1 94.5(8)
N1 Ir1 Cl1 84.2(4)
P1 Ir1 Cl1 90.64(19)
P2 Ir1 Cl1 91.23(19)
C300 Ir2 N101 165.9(15)
C100 Ir2 N101 167.0(14)
C300 Ir2 P3 95.2(11)
C100 Ir2 P3 87.6(12)
N101 Ir2 P3 82.2(4)
C300 Ir2 P4 98.9(12)
C100 Ir2 P4 108.2(12)
N101 Ir2 P4 82.4(4)
P3 Ir2 P4 164.2(2)
C300 Ir2 Cl2 106.6(14)
C100 Ir2 Cl2 85.4(13)
N101 Ir2 Cl2 87.4(4)
P3 Ir2 Cl2 94.2(2)
P4 Ir2 Cl2 88.6(2)
C233 Ir3 N201 178.8(6)
C233 Ir3 P6 97.3(5)
N201 Ir3 P6 83.7(4)
C233 Ir3 P5 96.4(5)
N201 Ir3 P5 82.6(4)
P6 Ir3 P5 165.68(16)
C233 Ir3 Cl3 97.0(5)
N201 Ir3 Cl3 83.6(4)
P6 Ir3 Cl3 90.42(14)
P5 Ir3 Cl3 92.17(15)
C400 Ir4 N301 160.3(17)
C402 Ir4 N301 171.2(13)
C400 Ir4 P8 100.2(16)
C402 Ir4 P8 89.2(11)
N301 Ir4 P8 83.2(4)
C400 Ir4 P7 93.9(16)
C402 Ir4 P7 106.2(11)
N301 Ir4 P7 81.4(4)
P8 Ir4 P7 164.6(2)
C400 Ir4 Cl4 111.0(16)
C402 Ir4 Cl4 88.2(15)
N301 Ir4 Cl4 87.9(4)
P8 Ir4 Cl4 94.2(2)
P7 Ir4 Cl4 86.4(2)
C9 P1 C8 112.3(9)
C9 P1 C15 104.7(6)
C8 P1 C15 104.7(7)
C9 P1 Ir1 115.5(5)
C8 P1 Ir1 99.5(7)
C15 P1 Ir1 119.7(5)
C21 P2 C27 103.1(7)
C21 P2 C7 109.2(8)
C27 P2 C7 105.9(8)
C21 P2 Ir1 117.3(5)
C27 P2 Ir1 120.9(5)
C7 P2 Ir1 99.6(6)
C109 P3 C115 107.2(6)
C109 P3 C108 106.8(7)
C115 P3 C108 109.5(8)
C109 P3 Ir2 116.9(5)
C115 P3 Ir2 115.1(4)
C108 P3 Ir2 100.8(6)
C127 P4 C107 110.7(11)
C127 P4 C121 106.8(8)
C107 P4 C121 105.0(9)
C127 P4 Ir2 116.7(6)
C107 P4 Ir2 96.5(6)
C121 P4 Ir2 119.9(6)
C215 P5 C209 105.2(7)
C215 P5 C208 110.9(8)
C209 P5 C208 105.6(7)
C215 P5 Ir3 115.7(5)
C209 P5 Ir3 119.9(5)
C208 P5 Ir3 98.9(6)
C221 P6 C227 105.3(6)
C221 P6 C207 109.7(7)
C227 P6 C207 107.8(7)
C221 P6 Ir3 119.4(4)
C227 P6 Ir3 114.8(4)
C207 P6 Ir3 99.3(5)
C315 P7 C308 104.0(8)
C315 P7 C309 100.9(9)
C308 P7 C309 105.6(11)
C315 P7 Ir4 127.8(7)
C308 P7 Ir4 98.5(6)
C309 P7 Ir4 117.5(7)
C327 P8 C307 112.8(8)
C327 P8 C321 105.2(7)
C307 P8 C321 103.4(7)
C327 P8 Ir4 115.7(5)
C307 P8 Ir4 99.6(6)
C321 P8 Ir4 119.6(5)
C6 N1 C2 118.4(14)
C6 N1 Ir1 122.8(11)
C2 N1 Ir1 118.8(11)
C106 N101 C102 122.0(14)
C106 N101 Ir2 120.2(11)
C102 N101 Ir2 117.7(11)
C206 N201 C202 119.6(15)
C206 N201 Ir3 122.6(12)
C202 N201 Ir3 117.8(10)
C306 N301 C302 118.0(15)
C306 N301 Ir4 121.7(11)
C302 N301 Ir4 120.3(11)
N1 C2 C3 121.8(16)
N1 C2 C7 118.6(14)
C3 C2 C7 119.7(14)
C4 C3 C2 117.6(15)
C4 C3 H3 121.2
C2 C3 H3 121.2
C5 C4 C3 121.8(16)
C5 C4 H4 119.1
C3 C4 H4 119.1
C4 C5 C6 117.7(17)
C4 C5 H5 121.1
C6 C5 H5 121.1
N1 C6 C5 122.4(15)
N1 C6 C8 115.7(16)
C5 C6 C8 121.8(17)
C2 C7 P2 110.6(11)
C2 C7 H7A 109.5
P2 C7 H7A 109.5
C2 C7 H7AB 109.5
P2 C7 H7AB 109.5
H7A C7 H7AB 108.1
C6 C8 P1 113.1(14)
C6 C8 H8A 109.0
P1 C8 H8A 109.0
C6 C8 H8AB 109.0
P1 C8 H8AB 109.0
H8A C8 H8AB 107.8
C10 C9 C14 120.0
C10 C9 P1 122.9(8)
C14 C9 P1 117.1(8)
C11 C10 C9 120.0
C11 C10 H10 120.0
C9 C10 H10 120.0
C10 C11 C12 120.0
C10 C11 H11 120.0
C12 C11 H11 120.0
C11 C12 C13 120.0
C11 C12 H12 120.0
C13 C12 H12 120.0
C14 C13 C12 120.0
C14 C13 H13 120.0
C12 C13 H13 120.0
C13 C14 C9 120.0
C13 C14 H14 120.0
C9 C14 H14 120.0
C16 C15 C20 120.0
C16 C15 P1 121.0(7)
C20 C15 P1 119.0(7)
C17 C16 C15 120.0
C17 C16 H16 120.0
C15 C16 H16 120.0
C16 C17 C18 120.0
C16 C17 H17 120.0
C18 C17 H17 120.0
C17 C18 C19 120.0
C17 C18 H18 120.0
C19 C18 H18 120.0
C20 C19 C18 120.0
C20 C19 H19 120.0
C18 C19 H19 120.0
C19 C20 C15 120.0
C19 C20 H20 120.0
C15 C20 H20 120.0
C22 C21 C26 120.0
C22 C21 P2 116.6(8)
C26 C21 P2 123.4(8)
C23 C22 C21 120.0
C23 C22 H22 120.0
C21 C22 H22 120.0
C22 C23 C24 120.0
C22 C23 H23 120.0
C24 C23 H23 120.0
C25 C24 C23 120.0
C25 C24 H24 120.0
C23 C24 H24 120.0
C24 C25 C26 120.0
C24 C25 H25 120.0
C26 C25 H25 120.0
C25 C26 C21 120.0
C25 C26 H26 120.0
C21 C26 H26 120.0
C28 C27 C32 120.0
C28 C27 P2 122.0(8)
C32 C27 P2 118.0(8)
C27 C28 C29 120.0
C27 C28 H28 120.0
C29 C28 H28 120.0
C28 C29 C30 120.0
C28 C29 H29 120.0
C30 C29 H29 120.0
C31 C30 C29 120.0
C31 C30 H30 120.0
C29 C30 H30 120.0
C32 C31 C30 120.0
C32 C31 H31 120.0
C30 C31 H31 120.0
C31 C32 C27 120.0
C31 C32 H32 120.0
C27 C32 H32 120.0
O1 C33 Ir1 173(2)
C103 C102 N101 120.3(15)
C103 C102 C107 121.7(16)
N101 C102 C107 118.0(16)
C102 C103 C104 116.5(16)
C102 C103 H103 121.7
C104 C103 H103 121.7
C105 C104 C103 118.9(15)
C105 C104 H104 120.5
C103 C104 H104 120.5
C106 C105 C104 121.2(15)
C106 C105 H105 119.4
C104 C105 H105 119.4
N101 C106 C105 120.6(15)
N101 C106 C108 122.6(15)
C105 C106 C108 116.8(14)
C102 C107 P4 112.7(13)
C102 C107 H10A 109.1
P4 C107 H10A 109.1
C102 C107 H10B 109.1
P4 C107 H10B 109.1
H10A C107 H10B 107.8
C106 C108 P3 109.5(12)
C106 C108 H10C 109.8
P3 C108 H10C 109.8
C106 C108 H10D 109.8
P3 C108 H10D 109.8
H10C C108 H10D 108.2
C110 C109 C114 120.0
C110 C109 P3 122.7(7)
C114 C109 P3 117.2(7)
C111 C110 C109 120.0
C111 C110 H110 120.0
C109 C110 H110 120.0
C112 C111 C110 120.0
C112 C111 H111 120.0
C110 C111 H111 120.0
C111 C112 C113 120.0
C111 C112 H112 120.0
C113 C112 H112 120.0
C112 C113 C114 120.0
C112 C113 H113 120.0
C114 C113 H113 120.0
C113 C114 C109 120.0
C113 C114 H114 120.0
C109 C114 H114 120.0
C116 C115 C120 120.0
C116 C115 P3 123.0(8)
C120 C115 P3 116.9(8)
C117 C116 C115 120.0
C117 C116 H116 120.0
C115 C116 H116 120.0
C118 C117 C116 120.0
C118 C117 H117 120.0
C116 C117 H117 120.0
C117 C118 C119 120.0
C117 C118 H118 120.0
C119 C118 H118 120.0
C120 C119 C118 120.0
C120 C119 H119 120.0
C118 C119 H119 120.0
C119 C120 C115 120.0
C119 C120 H120 120.0
C115 C120 H120 120.0
C122 C121 C126 120.0
C122 C121 P4 126.0(8)
C126 C121 P4 114.0(8)
C121 C122 C123 120.0
C121 C122 H122 120.0
C123 C122 H122 120.0
C124 C123 C122 120.0
C124 C123 H123 120.0
C122 C123 H123 120.0
C123 C124 C125 120.0
C123 C124 H124 120.0
C125 C124 H124 120.0
C126 C125 C124 120.0
C126 C125 H125 120.0
C124 C125 H125 120.0
C125 C126 C121 120.0
C125 C126 H126 120.0
C121 C126 H126 120.0
C128 C127 C132 120.0
C128 C127 P4 117.5(11)
C132 C127 P4 122.2(12)
C129 C128 C127 120.0
C129 C128 H128 120.0
C127 C128 H128 120.0
C128 C129 C130 120.0
C128 C129 H129 120.0
C130 C129 H129 120.0
C129 C130 C131 120.0
C129 C130 H130 120.0
C131 C130 H130 120.0
C132 C131 C130 120.0
C132 C131 H131 120.0
C130 C131 H131 120.0
C131 C132 C127 120.0
C131 C132 H132 120.0
C127 C132 H132 120.0
C203 C202 N201 118.9(14)
C203 C202 C207 119.5(15)
N201 C202 C207 121.6(15)
C202 C203 C204 121.1(15)
C202 C203 H203 119.4
C204 C203 H203 119.4
C205 C204 C203 117.8(16)
C205 C204 H204 121.1
C203 C204 H204 121.1
C204 C205 C206 120.6(15)
C204 C205 H205 119.7
C206 C205 H205 119.7
N201 C206 C205 121.8(16)
N201 C206 C208 117.3(15)
C205 C206 C208 120.9(14)
C202 C207 P6 111.0(11)
C202 C207 H20A 109.4
P6 C207 H20A 109.4
C202 C207 H20B 109.4
P6 C207 H20B 109.4
H20A C207 H20B 108.0
C206 C208 P5 113.1(11)
C206 C208 H20C 109.0
P5 C208 H20C 109.0
C206 C208 H20D 109.0
P5 C208 H20D 109.0
H20C C208 H20D 107.8
C210 C209 C214 120.0
C210 C209 P5 121.0(8)
C214 C209 P5 118.7(7)
C209 C210 C211 120.0
C209 C210 H210 120.0
C211 C210 H210 120.0
C210 C211 C212 120.0
C210 C211 H211 120.0
C212 C211 H211 120.0
C213 C212 C211 120.0
C213 C212 H212 120.0
C211 C212 H212 120.0
C212 C213 C214 120.0
C212 C213 H213 120.0
C214 C213 H213 120.0
C213 C214 C209 120.0
C213 C214 H214 120.0
C209 C214 H214 120.0
C216 C215 C220 120.0
C216 C215 P5 117.6(7)
C220 C215 P5 122.4(7)
C217 C216 C215 120.0
C217 C216 H216 120.0
C215 C216 H216 120.0
C216 C217 C218 120.0
C216 C217 H217 120.0
C218 C217 H217 120.0
C217 C218 C219 120.0
C217 C218 H218 120.0
C219 C218 H218 120.0
C220 C219 C218 120.0
C220 C219 H219 120.0
C218 C219 H219 120.0
C219 C220 C215 120.0
C219 C220 H220 120.0
C215 C220 H220 120.0
C222 C221 C226 120.0
C222 C221 P6 121.8(6)
C226 C221 P6 118.2(6)
C223 C222 C221 120.0
C223 C222 H222 120.0
C221 C222 H222 120.0
C222 C223 C224 120.0
C222 C223 H223 120.0
C224 C223 H223 120.0
C225 C224 C223 120.0
C225 C224 H224 120.0
C223 C224 H224 120.0
C224 C225 C226 120.0
C224 C225 H225 120.0
C226 C225 H225 120.0
C225 C226 C221 120.0
C225 C226 H226 120.0
C221 C226 H226 120.0
C228 C227 C232 120.0
C228 C227 P6 117.5(7)
C232 C227 P6 122.5(7)
C227 C228 C229 120.0
C227 C228 H228 120.0
C229 C228 H228 120.0
C230 C229 C228 120.0
C230 C229 H229 120.0
C228 C229 H229 120.0
C229 C230 C231 120.0
C229 C230 H230 120.0
C231 C230 H230 120.0
C230 C231 C232 120.0
C230 C231 H231 120.0
C232 C231 H231 120.0
C231 C232 C227 120.0
C231 C232 H232 120.0
C227 C232 H232 120.0
O2 C233 Ir3 173.2(17)
N301 C302 C303 120.8(15)
N301 C302 C307 117.1(14)
C303 C302 C307 121.9(14)
C304 C303 C302 120.0(16)
C304 C303 H303 120.0
C302 C303 H303 120.0
C305 C304 C303 116.9(17)
C305 C304 H304 121.5
C303 C304 H304 121.5
C304 C305 C306 123.2(17)
C304 C305 H305 118.4
C306 C305 H305 118.4
N301 C306 C305 120.8(15)
N301 C306 C308 116.3(17)
C305 C306 C308 122.8(16)
C302 C307 P8 111.4(11)
C302 C307 H30A 109.3
P8 C307 H30A 109.3
C302 C307 H30B 109.3
P8 C307 H30B 109.3
H30A C307 H30B 108.0
C306 C308 P7 110.4(14)
C306 C308 H30C 109.6
P7 C308 H30C 109.6
C306 C308 H30D 109.6
P7 C308 H30D 109.6
H30C C308 H30D 108.1
C310 C309 C314 120.0
C310 C309 P7 122.1(13)
C314 C309 P7 117.6(13)
C311 C310 C309 120.0
C311 C310 H310 120.0
C309 C310 H310 120.0
C312 C311 C310 120.0
C312 C311 H311 120.0
C310 C311 H311 120.0
C311 C312 C313 120.0
C311 C312 H312 120.0
C313 C312 H312 120.0
C314 C313 C312 120.0
C314 C313 H313 120.0
C312 C313 H313 120.0
C313 C314 C309 120.0
C313 C314 H314 120.0
C309 C314 H314 120.0
C316 C315 C320 120.0
C316 C315 P7 121.0(10)
C320 C315 P7 119.0(10)
C317 C316 C315 120.0
C317 C316 H316 120.0
C315 C316 H316 120.0
C316 C317 C318 120.0
C316 C317 H317 120.0
C318 C317 H317 120.0
C317 C318 C319 120.0
C317 C318 H318 120.0
C319 C318 H318 120.0
C320 C319 C318 120.0
C320 C319 H319 120.0
C318 C319 H319 120.0
C319 C320 C315 120.0
C319 C320 H320 120.0
C315 C320 H320 120.0
C322 C321 C326 120.0
C322 C321 P8 118.2(8)
C326 C321 P8 121.7(8)
C323 C322 C321 120.0
C323 C322 H322 120.0
C321 C322 H322 120.0
C324 C323 C322 120.0
C324 C323 H323 120.0
C322 C323 H323 120.0
C323 C324 C325 120.0
C323 C324 H324 120.0
C325 C324 H324 120.0
C326 C325 C324 120.0
C326 C325 H325 120.0
C324 C325 H325 120.0
C325 C326 C321 120.0
C325 C326 H326 120.0
C321 C326 H326 120.0
C328 C327 C332 120.0
C328 C327 P8 116.7(9)
C332 C327 P8 123.2(9)
C329 C328 C327 120.0
C329 C328 H328 120.0
C327 C328 H328 120.0
C328 C329 C330 120.0
C328 C329 H329 120.0
C330 C329 H329 120.0
C329 C330 C331 120.0
C329 C330 H330 120.0
C331 C330 H330 120.0
C332 C331 C330 120.0
C332 C331 H331 120.0
C330 C331 H331 120.0
C331 C332 C327 120.0
C331 C332 H332 120.0
C327 C332 H332 120.0
O101 C100 Ir2 172(4)
O401 C400 Ir4 170(5)
O301 C300 Ir2 179(5)
O402 C402 Ir4 176(4)

loop_
_geom_bond_atom_site_label_1
_geom_bond_atom_site_label_2
_geom_bond_distance
Ir1 C33 1.87(2)
Ir1 N1 2.103(13)
Ir1 P1 2.312(5)
Ir1 P2 2.314(5)
Ir1 Cl1 2.553(6)
Ir2 C300 1.86(4)
Ir2 C100 1.98(4)
Ir2 N101 2.127(13)
Ir2 P3 2.305(5)
Ir2 P4 2.331(6)
Ir2 Cl2 2.466(6)
Ir3 C233 1.835(19)
Ir3 N201 2.092(15)
Ir3 P6 2.320(5)
Ir3 P5 2.322(5)
Ir3 Cl3 2.486(4)
Ir4 C400 1.71(5)
Ir4 C402 1.95(4)
Ir4 N301 2.085(15)
Ir4 P8 2.306(5)
Ir4 P7 2.333(6)
Ir4 Cl4 2.470(7)
P1 C9 1.787(11)
P1 C8 1.80(2)
P1 C15 1.828(9)
P2 C21 1.817(13)
P2 C27 1.826(11)
P2 C7 1.82(2)
P3 C109 1.806(9)
P3 C115 1.846(12)
P3 C108 1.874(17)
P4 C127 1.761(16)
P4 C107 1.825(19)
P4 C121 1.882(12)
P5 C215 1.771(11)
P5 C209 1.808(10)
P5 C208 1.831(19)
P6 C221 1.801(8)
P6 C227 1.824(10)
P6 C207 1.874(17)
P7 C315 1.748(13)
P7 C308 1.81(2)
P7 C309 1.886(18)
P8 C327 1.757(14)
P8 C307 1.816(17)
P8 C321 1.836(10)
O1 C33 1.16(3)
O2 C233 1.13(2)
N1 C6 1.33(2)
N1 C2 1.39(2)
N101 C106 1.31(2)
N101 C102 1.39(2)
N201 C206 1.32(2)
N201 C202 1.42(2)
N301 C306 1.36(2)
N301 C302 1.38(2)
C2 C3 1.39(2)
C2 C7 1.53(3)
C3 C4 1.38(2)
C3 H3 0.9500
C4 C5 1.37(2)
C4 H4 0.9500
C5 C6 1.41(2)
C5 H5 0.9500
C6 C8 1.52(2)
C7 H7A 0.9900
C7 H7AB 0.9900
C8 H8A 0.9900
C8 H8AB 0.9900
C9 C10 1.3900
C9 C14 1.3900
C10 C11 1.3900
C10 H10 0.9500
C11 C12 1.3900
C11 H11 0.9500
C12 C13 1.3900
C12 H12 0.9500
C13 C14 1.3900
C13 H13 0.9500
C14 H14 0.9500
C15 C16 1.3900
C15 C20 1.3900
C16 C17 1.3900
C16 H16 0.9500
C17 C18 1.3900
C17 H17 0.9500
C18 C19 1.3900
C18 H18 0.9500
C19 C20 1.3900
C19 H19 0.9500
C20 H20 0.9500
C21 C22 1.3900
C21 C26 1.3900
C22 C23 1.3900
C22 H22 0.9500
C23 C24 1.3900
C23 H23 0.9500
C24 C25 1.3900
C24 H24 0.9500
C25 C26 1.3900
C25 H25 0.9500
C26 H26 0.9500
C27 C28 1.3900
C27 C32 1.3900
C28 C29 1.3900
C28 H28 0.9500
C29 C30 1.3900
C29 H29 0.9500
C30 C31 1.3900
C30 H30 0.9500
C31 C32 1.3900
C31 H31 0.9500
C32 H32 0.9500
C102 C103 1.37(3)
C102 C107 1.45(3)
C103 C104 1.44(2)
C103 H103 0.9500
C104 C105 1.38(2)
C104 H104 0.9500
C105 C106 1.33(2)
C105 H105 0.9500
C106 C108 1.48(2)
C107 H10A 0.9900
C107 H10B 0.9900
C108 H10C 0.9900
C108 H10D 0.9900
C109 C110 1.3900
C109 C114 1.3900
C110 C111 1.3900
C110 H110 0.9500
C111 C112 1.3900
C111 H111 0.9500
C112 C113 1.3900
C112 H112 0.9500
C113 C114 1.3900
C113 H113 0.9500
C114 H114 0.9500
C115 C116 1.3900
C115 C120 1.3900
C116 C117 1.3900
C116 H116 0.9500
C117 C118 1.3900
C117 H117 0.9500
C118 C119 1.3900
C118 H118 0.9500
C119 C120 1.3900
C119 H119 0.9500
C120 H120 0.9500
C121 C122 1.3900
C121 C126 1.3900
C122 C123 1.3900
C122 H122 0.9500
C123 C124 1.3900
C123 H123 0.9500
C124 C125 1.3900
C124 H124 0.9500
C125 C126 1.3900
C125 H125 0.9500
C126 H126 0.9500
C127 C128 1.3900
C127 C132 1.3900
C128 C129 1.3900
C128 H128 0.9500
C129 C130 1.3900
C129 H129 0.9500
C130 C131 1.3900
C130 H130 0.9500
C131 C132 1.3900
C131 H131 0.9500
C132 H132 0.9500
C202 C203 1.36(2)
C202 C207 1.44(2)
C203 C204 1.42(2)
C203 H203 0.9500
C204 C205 1.36(2)
C204 H204 0.9500
C205 C206 1.39(2)
C205 H205 0.9500
C206 C208 1.50(2)
C207 H20A 0.9900
C207 H20B 0.9900
C208 H20C 0.9900
C208 H20D 0.9900
C209 C210 1.3900
C209 C214 1.3900
C210 C211 1.3900
C210 H210 0.9500
C211 C212 1.3900
C211 H211 0.9500
C212 C213 1.3900
C212 H212 0.9500
C213 C214 1.3900
C213 H213 0.9500
C214 H214 0.9500
C215 C216 1.3900
C215 C220 1.3900
C216 C217 1.3900
C216 H216 0.9500
C217 C218 1.3900
C217 H217 0.9500
C218 C219 1.3900
C218 H218 0.9500
C219 C220 1.3900
C219 H219 0.9500
C220 H220 0.9500
C221 C222 1.3900
C221 C226 1.3900
C222 C223 1.3900
C222 H222 0.9500
C223 C224 1.3900
C223 H223 0.9500
C224 C225 1.3900
C224 H224 0.9500
C225 C226 1.3900
C225 H225 0.9500
C226 H226 0.9500
C227 C228 1.3900
C227 C232 1.3900
C228 C229 1.3900
C228 H228 0.9500
C229 C230 1.3900
C229 H229 0.9500
C230 C231 1.3900
C230 H230 0.9500
C231 C232 1.3900
C231 H231 0.9500
C232 H232 0.9500
C302 C303 1.41(2)
C302 C307 1.53(2)
C303 C304 1.39(2)
C303 H303 0.9500
C304 C305 1.36(2)
C304 H304 0.9500
C305 C306 1.38(3)
C305 H305 0.9500
C306 C308 1.51(2)
C307 H30A 0.9900
C307 H30B 0.9900
C308 H30C 0.9900
C308 H30D 0.9900
C309 C310 1.3900
C309 C314 1.3900
C310 C311 1.3900
C310 H310 0.9500
C311 C312 1.3900
C311 H311 0.9500
C312 C313 1.3900
C312 H312 0.9500
C313 C314 1.3900
C313 H313 0.9500
C314 H314 0.9500
C315 C316 1.3900
C315 C320 1.3900
C316 C317 1.3900
C316 H316 0.9500
C317 C318 1.3900
C317 H317 0.9500
C318 C319 1.3900
C318 H318 0.9500
C319 C320 1.3900
C319 H319 0.9500
C320 H320 0.9500
C321 C322 1.3900
C321 C326 1.3900
C322 C323 1.3900
C322 H322 0.9500
C323 C324 1.3900
C323 H323 0.9500
C324 C325 1.3900
C324 H324 0.9500
C325 C326 1.3900
C325 H325 0.9500
C326 H326 0.9500
C327 C328 1.3900
C327 C332 1.3900
C328 C329 1.3900
C328 H328 0.9500
C329 C330 1.3900
C329 H329 0.9500
C330 C331 1.3900
C330 H330 0.9500
C331 C332 1.3900
C331 H331 0.9500
C332 H332 0.9500
O101 C100 1.09(4)
O401 C400 1.28(6)
O301 C300 1.07(4)
O402 C402 1.15(5)

loop_
_geom_torsion_atom_site_label_1
_geom_torsion_atom_site_label_2
_geom_torsion_atom_site_label_3
_geom_torsion_atom_site_label_4
_geom_torsion
C6 N1 C2 C3 4(2)
Ir1 N1 C2 C3 -178.6(11)
C6 N1 C2 C7 -175.5(14)
Ir1 N1 C2 C7 2.0(17)
N1 C2 C3 C4 -5(2)
C7 C2 C3 C4 174.9(14)
C2 C3 C4 C5 0(2)
C3 C4 C5 C6 4(2)
C2 N1 C6 C5 1(2)
Ir1 N1 C6 C5 -176.4(12)
C2 N1 C6 C8 -176.0(14)
Ir1 N1 C6 C8 7(2)
C4 C5 C6 N1 -5(2)
C4 C5 C6 C8 171.7(16)
N1 C2 C7 P2 -24.1(18)
C3 C2 C7 P2 156.4(12)
C21 P2 C7 C2 -92.7(12)
C27 P2 C7 C2 156.9(11)
Ir1 P2 C7 C2 30.7(12)
N1 C6 C8 P1 -24(2)
C5 C6 C8 P1 158.7(14)
C9 P1 C8 C6 -95.5(16)
C15 P1 C8 C6 151.4(14)
Ir1 P1 C8 C6 27.2(15)
C8 P1 C9 C10 0.3(11)
C15 P1 C9 C10 113.3(9)
Ir1 P1 C9 C10 -112.8(8)
C8 P1 C9 C14 -178.0(9)
C15 P1 C9 C14 -65.0(9)
Ir1 P1 C9 C14 68.9(8)
C14 C9 C10 C11 0.0
P1 C9 C10 C11 -178.3(10)
C9 C10 C11 C12 0.0
C10 C11 C12 C13 0.0
C11 C12 C13 C14 0.0
C12 C13 C14 C9 0.0
C10 C9 C14 C13 0.0
P1 C9 C14 C13 178.4(10)
C9 P1 C15 C16 -29.1(10)
C8 P1 C15 C16 89.3(11)
Ir1 P1 C15 C16 -160.6(6)
C9 P1 C15 C20 153.7(8)
C8 P1 C15 C20 -88.0(11)
Ir1 P1 C15 C20 22.2(9)
C20 C15 C16 C17 0.0
P1 C15 C16 C17 -177.2(10)
C15 C16 C17 C18 0.0
C16 C17 C18 C19 0.0
C17 C18 C19 C20 0.0
C18 C19 C20 C15 0.0
C16 C15 C20 C19 0.0
P1 C15 C20 C19 177.3(10)
C27 P2 C21 C22 -82.2(9)
C7 P2 C21 C22 165.6(9)
Ir1 P2 C21 C22 53.3(9)
C27 P2 C21 C26 96.3(10)
C7 P2 C21 C26 -16.0(12)
Ir1 P2 C21 C26 -128.2(8)
C26 C21 C22 C23 0.0
P2 C21 C22 C23 178.5(11)
C21 C22 C23 C24 0.0
C22 C23 C24 C25 0.0
C23 C24 C25 C26 0.0
C24 C25 C26 C21 0.0
C22 C21 C26 C25 0.0
P2 C21 C26 C25 -178.4(12)
C21 P2 C27 C28 156.1(9)
C7 P2 C27 C28 -89.2(11)
Ir1 P2 C27 C28 22.7(11)
C21 P2 C27 C32 -24.7(10)
C7 P2 C27 C32 90.0(10)
Ir1 P2 C27 C32 -158.1(7)
C32 C27 C28 C29 0.0
P2 C27 C28 C29 179.2(12)
C27 C28 C29 C30 0.0
C28 C29 C30 C31 0.0
C29 C30 C31 C32 0.0
C30 C31 C32 C27 0.0
C28 C27 C32 C31 0.0
P2 C27 C32 C31 -179.2(11)
C106 N101 C102 C103 -4(3)
Ir2 N101 C102 C103 175.6(14)
C106 N101 C102 C107 175.4(17)
Ir2 N101 C102 C107 -5(2)
N101 C102 C103 C104 6(3)
C107 C102 C103 C104 -173.2(18)
C102 C103 C104 C105 -7(3)
C103 C104 C105 C106 6(3)
C102 N101 C106 C105 2(3)
Ir2 N101 C106 C105 -177.5(13)
C102 N101 C106 C108 -179.5(17)
Ir2 N101 C106 C108 1(2)
C104 C105 C106 N101 -3(3)
C104 C105 C106 C108 178.5(17)
C103 C102 C107 P4 -149.8(16)
N101 C102 C107 P4 31(2)
C127 P4 C107 C102 85.1(16)
C121 P4 C107 C102 -160.0(15)
Ir2 P4 C107 C102 -36.6(16)
N101 C106 C108 P3 16(2)
C105 C106 C108 P3 -166.2(14)
C109 P3 C108 C106 -143.8(12)
C115 P3 C108 C106 100.5(13)
Ir2 P3 C108 C106 -21.3(13)
C115 P3 C109 C110 2.8(9)
C108 P3 C109 C110 -114.5(9)
Ir2 P3 C109 C110 133.6(6)
C115 P3 C109 C114 178.5(7)
C108 P3 C109 C114 61.2(9)
Ir2 P3 C109 C114 -50.6(7)
C114 C109 C110 C111 0.0
P3 C109 C110 C111 175.7(10)
C109 C110 C111 C112 0.0
C110 C111 C112 C113 0.0
C111 C112 C113 C114 0.0
C112 C113 C114 C109 0.0
C110 C109 C114 C113 0.0
P3 C109 C114 C113 -175.9(9)
C109 P3 C115 C116 -110.8(9)
C108 P3 C115 C116 4.6(10)
Ir2 P3 C115 C116 117.3(7)
C109 P3 C115 C120 73.4(8)
C108 P3 C115 C120 -171.1(8)
Ir2 P3 C115 C120 -58.4(7)
C120 C115 C116 C117 0.0
P3 C115 C116 C117 -175.6(9)
C115 C116 C117 C118 0.0
C116 C117 C118 C119 0.0
C117 C118 C119 C120 0.0
C118 C119 C120 C115 0.0
C116 C115 C120 C119 0.0
P3 C115 C120 C119 175.9(9)
C127 P4 C121 C122 -134.9(12)
C107 P4 C121 C122 107.5(12)
Ir2 P4 C121 C122 0.7(13)
C127 P4 C121 C126 47.7(11)
C107 P4 C121 C126 -70.0(11)
Ir2 P4 C121 C126 -176.8(7)
C126 C121 C122 C123 0.0
P4 C121 C122 C123 -177.3(13)
C121 C122 C123 C124 0.0
C122 C123 C124 C125 0.0
C123 C124 C125 C126 0.0
C124 C125 C126 C121 0.0
C122 C121 C126 C125 0.0
P4 C121 C126 C125 177.6(12)
C107 P4 C127 C128 -166.3(10)
C121 P4 C127 C128 79.9(10)
Ir2 P4 C127 C128 -57.3(10)
C107 P4 C127 C132 20.3(13)
C121 P4 C127 C132 -93.5(12)
Ir2 P4 C127 C132 129.3(10)
C132 C127 C128 C129 0.0
P4 C127 C128 C129 -173.5(12)
C127 C128 C129 C130 0.0
C128 C129 C130 C131 0.0
C129 C130 C131 C132 0.0
C130 C131 C132 C127 0.0
C128 C127 C132 C131 0.0
P4 C127 C132 C131 173.2(13)
C206 N201 C202 C203 -1(2)
Ir3 N201 C202 C203 179.6(10)
C206 N201 C202 C207 179.4(14)
Ir3 N201 C202 C207 -0.1(19)
N201 C202 C203 C204 4(2)
C207 C202 C203 C204 -176.1(14)
C202 C203 C204 C205 -4(2)
C203 C204 C205 C206 0(2)
C202 N201 C206 C205 -3(2)
Ir3 N201 C206 C205 176.4(11)
C202 N201 C206 C208 176.1(14)
Ir3 N201 C206 C208 -5(2)
C204 C205 C206 N201 4(2)
C204 C205 C206 C208 -175.4(15)
C203 C202 C207 P6 -160.3(11)
N201 C202 C207 P6 19.4(18)
C221 P6 C207 C202 -151.7(10)
C227 P6 C207 C202 94.1(12)
Ir3 P6 C207 C202 -25.8(12)
N201 C206 C208 P5 21.0(19)
C205 C206 C208 P5 -159.9(12)
C215 P5 C208 C206 97.8(13)
C209 P5 C208 C206 -148.8(12)
Ir3 P5 C208 C206 -24.2(13)
C215 P5 C209 C210 -164.4(8)
C208 P5 C209 C210 78.2(10)
Ir3 P5 C209 C210 -32.0(10)
C215 P5 C209 C214 21.3(9)
C208 P5 C209 C214 -96.1(10)
Ir3 P5 C209 C214 153.7(6)
C214 C209 C210 C211 0.0
P5 C209 C210 C211 -174.3(10)
C209 C210 C211 C212 0.0
C210 C211 C212 C213 0.0
C211 C212 C213 C214 0.0
C212 C213 C214 C209 0.0
C210 C209 C214 C213 0.0
P5 C209 C214 C213 174.4(10)
C209 P5 C215 C216 79.5(8)
C208 P5 C215 C216 -166.8(8)
Ir3 P5 C215 C216 -55.3(8)
C209 P5 C215 C220 -98.1(9)
C208 P5 C215 C220 15.6(11)
Ir3 P5 C215 C220 127.2(7)
C220 C215 C216 C217 0.0
P5 C215 C216 C217 -177.6(10)
C215 C216 C217 C218 0.0
C216 C217 C218 C219 0.0
C217 C218 C219 C220 0.0
C218 C219 C220 C215 0.0
C216 C215 C220 C219 0.0
P5 C215 C220 C219 177.5(10)
C227 P6 C221 C222 -148.3(7)
C207 P6 C221 C222 96.0(8)
Ir3 P6 C221 C222 -17.5(8)
C227 P6 C221 C226 32.2(8)
C207 P6 C221 C226 -83.5(8)
Ir3 P6 C221 C226 163.0(5)
C226 C221 C222 C223 0.0
P6 C221 C222 C223 -179.5(9)
C221 C222 C223 C224 0.0
C222 C223 C224 C225 0.0
C223 C224 C225 C226 0.0
C224 C225 C226 C221 0.0
C222 C221 C226 C225 0.0
P6 C221 C226 C225 179.5(9)
C221 P6 C227 C228 67.5(8)
C207 P6 C227 C228 -175.5(7)
Ir3 P6 C227 C228 -65.9(7)
C221 P6 C227 C232 -109.2(8)
C207 P6 C227 C232 7.9(10)
Ir3 P6 C227 C232 117.4(7)
C232 C227 C228 C229 0.0
P6 C227 C228 C229 -176.7(9)
C227 C228 C229 C230 0.0
C228 C229 C230 C231 0.0
C229 C230 C231 C232 0.0
C230 C231 C232 C227 0.0
C228 C227 C232 C231 0.0
P6 C227 C232 C231 176.5(9)
C306 N301 C302 C303 0(3)
Ir4 N301 C302 C303 178.7(13)
C306 N301 C302 C307 -176.1(17)
Ir4 N301 C302 C307 3(2)
N301 C302 C303 C304 -3(3)
C307 C302 C303 C304 172.8(18)
C302 C303 C304 C305 5(3)
C303 C304 C305 C306 -3(3)
C302 N301 C306 C305 2(3)
Ir4 N301 C306 C305 -177.3(14)
C302 N301 C306 C308 -174.6(16)
Ir4 N301 C306 C308 7(2)
C304 C305 C306 N301 0(3)
C304 C305 C306 C308 176.1(19)
N301 C302 C307 P8 -24(2)
C303 C302 C307 P8 160.4(15)
C327 P8 C307 C302 -93.7(14)
C321 P8 C307 C302 153.2(12)
Ir4 P8 C307 C302 29.5(14)
N301 C306 C308 P7 -30(2)
C305 C306 C308 P7 153.7(17)
C315 P7 C308 C306 167.5(15)
C309 P7 C308 C306 -86.7(16)
Ir4 P7 C308 C306 35.0(15)
C315 P7 C309 C310 92.5(12)
C308 P7 C309 C310 -15.5(13)
Ir4 P7 C309 C310 -124.1(10)
C315 P7 C309 C314 -81.2(11)
C308 P7 C309 C314 170.9(10)
Ir4 P7 C309 C314 62.3(11)
C314 C309 C310 C311 0.0
P7 C309 C310 C311 -173.5(14)
C309 C310 C311 C312 0.0
C310 C311 C312 C313 0.0
C311 C312 C313 C314 0.0
C312 C313 C314 C309 0.0
C310 C309 C314 C313 0.0
P7 C309 C314 C313 173.8(13)
C308 P7 C315 C316 55.2(14)
C309 P7 C315 C316 -54.1(13)
Ir4 P7 C315 C316 167.8(9)
C308 P7 C315 C320 -125.3(12)
C309 P7 C315 C320 125.5(12)
Ir4 P7 C315 C320 -12.6(13)
C320 C315 C316 C317 0.0
P7 C315 C316 C317 179.6(13)
C315 C316 C317 C318 0.0
C316 C317 C318 C319 0.0
C317 C318 C319 C320 0.0
C318 C319 C320 C315 0.0
C316 C315 C320 C319 0.0
P7 C315 C320 C319 -179.6(13)
C327 P8 C321 C322 179.4(7)
C307 P8 C321 C322 -62.1(9)
Ir4 P8 C321 C322 47.3(8)
C327 P8 C321 C326 -5.1(9)
C307 P8 C321 C326 113.3(9)
Ir4 P8 C321 C326 -137.3(6)
C326 C321 C322 C323 0.0
P8 C321 C322 C323 175.5(9)
C321 C322 C323 C324 0.0
C322 C323 C324 C325 0.0
C323 C324 C325 C326 0.0
C324 C325 C326 C321 0.0
C322 C321 C326 C325 0.0
P8 C321 C326 C325 -175.4(9)
C307 P8 C327 C328 170.4(8)
C321 P8 C327 C328 -77.6(9)
Ir4 P8 C327 C328 56.7(8)
C307 P8 C327 C332 -12.5(11)
C321 P8 C327 C332 99.5(9)
Ir4 P8 C327 C332 -126.2(7)
C332 C327 C328 C329 0.0
P8 C327 C328 C329 177.1(10)
C327 C328 C329 C330 0.0
C328 C329 C330 C331 0.0
C329 C330 C331 C332 0.0
C330 C331 C332 C327 0.0
C328 C327 C332 C331 0.0
P8 C327 C332 C331 -176.9(11)
N301 Ir4 C400 O401 128(23)
P8 Ir4 C400 O401 30(24)
P7 Ir4 C400 O401 -157(24)
Cl4 Ir4 C400 O401 -69(24)
